data_4313933
loop_
_publ_author_name
'Virginie Niel'
'Ana B. Gaspar'
'M. Carmen Mu\~noz'
'Bel\'en Abarca'
'Rafael Ballesteros'
'Jos\'e Antonio Real'

_publ_section_title
;
 Spin Crossover Behavior in the
 Iron(II)-2-pyridyl[1,2,3]triazolo[1,5-a]pyridine System: X-ray Structure,
 Calorimetric, Magnetic, and Photomagnetic Studies
;
_journal_name_full 'Inorganic Chemistry'
_journal_page_first 4782
_journal_page_last 4788
_journal_paper_doi 10.1021/ic034366z
_journal_volume 42
_journal_year 2003
_chemical_formula_sum 'C26 H18 Cl6 Fe N10 S2'
_chemical_formula_weight 803.17
_chemical_name_systematic
;
   ?
;
_space_group_IT_number 2
_symmetry_cell_setting triclinic
_symmetry_space_group_name_Hall '-P 1'
_symmetry_space_group_name_H-M 'P -1'
_atom_sites_solution_hydrogens geom
_atom_sites_solution_primary direct
_atom_sites_solution_secondary difmap
_audit_creation_method SHELXL-97
_cell_angle_alpha 89.113(2)
_cell_angle_beta 81.612(2)
_cell_angle_gamma 77.803(2)
_cell_formula_units_Z 1
_cell_length_a 8.3340(4)
_cell_length_b 8.6520(4)
_cell_length_c 11.6890(6)
_cell_measurement_reflns_used 25
_cell_measurement_temperature 293(2)
_cell_measurement_theta_max 20
_cell_measurement_theta_min 10
_cell_volume 814.90(7)
_computing_structure_refinement 'SHELXL-97 (Sheldrick, 1997)'
_diffrn_ambient_temperature 293(2)
_diffrn_measurement_device_type 'Enraf CAD-4'
_diffrn_measurement_method w-2_
_diffrn_radiation_monochromator graphite
_diffrn_radiation_source 'fine-focus sealed tube'
_diffrn_radiation_type MoK\a
_diffrn_radiation_wavelength 0.71073
_diffrn_reflns_av_R_equivalents 0.0566
_diffrn_reflns_av_sigmaI/netI 0.0746
_diffrn_reflns_limit_h_max 10
_diffrn_reflns_limit_h_min -10
_diffrn_reflns_limit_k_max 10
_diffrn_reflns_limit_k_min -10
_diffrn_reflns_limit_l_max 14
_diffrn_reflns_limit_l_min -14
_diffrn_reflns_number 10999
_diffrn_reflns_theta_max 25.77
_diffrn_reflns_theta_min 3.52
_exptl_absorpt_coefficient_mu 1.120
_exptl_crystal_colour orange
_exptl_crystal_density_diffrn 1.637
_exptl_crystal_density_method 'not measured'
_exptl_crystal_description prismatic
_exptl_crystal_F_000 404
_exptl_crystal_size_max 0.05
_exptl_crystal_size_min ?0.1
_refine_ls_extinction_coef 0.0000(18)
_refine_ls_extinction_expression Fc^*^=kFc[1+0.001xFc^2^\l^3^/sin(2\q)]^-1/4^
_refine_ls_extinction_method SHELXL
_refine_ls_goodness_of_fit_ref 0.992
_refine_ls_hydrogen_treatment mixed
_refine_ls_matrix_type full
_refine_ls_number_parameters 211
_refine_ls_number_reflns 3016
_refine_ls_number_restraints 0
_refine_ls_restrained_S_all 0.992
_refine_ls_R_factor_all 0.1013
_refine_ls_R_factor_gt 0.0460
_refine_ls_shift/su_max 0.276
_refine_ls_shift/su_mean 0.003
_refine_ls_structure_factor_coef Fsqd
_refine_ls_weighting_details 'calc w=1/[\s^2^(Fo^2^)+(0.0532P)^2^+0.0553P] where P=(Fo^2^+2Fc^2^)/3'
_refine_ls_weighting_scheme calc
_refine_ls_wR_factor_gt 0.0946
_refine_ls_wR_factor_ref 0.1127
_reflns_number_gt 1797
_reflns_number_total 3016
_reflns_threshold_expression >2sigma(I)
_cod_data_source_file ic034366zsi20030407_110229_2.cif
_cod_data_source_block Compound2
_cod_database_code 4313933

loop_
_symmetry_equiv_pos_as_xyz
'x, y, z'
'-x, -y, -z'

loop_
_atom_site_label
_atom_site_type_symbol
_atom_site_fract_x
_atom_site_fract_y
_atom_site_fract_z
_atom_site_U_iso_or_equiv
_atom_site_adp_type
_atom_site_occupancy
_atom_site_symmetry_multiplicity
_atom_site_calc_flag
_atom_site_refinement_flags
_atom_site_disorder_assembly
_atom_site_disorder_group
Fe1 Fe 1.0000 0.5000 0.0000 0.0444(3) Uani 1 2 d S . .
S1 S 0.84315(12) 0.12897(13) 0.29227(9) 0.0715(4) Uani 1 1 d . . .
N1 N 0.7644(3) 0.6667(3) 0.0625(2) 0.0444(7) Uani 1 1 d . . .
N5 N 0.5569(3) 0.8409(3) 0.1367(2) 0.0434(7) Uani 1 1 d . . .
C7 C 0.6789(4) 0.5666(4) -0.1063(3) 0.0404(8) Uani 1 1 d . . .
N3 N 0.9281(3) 0.3278(4) 0.1149(3) 0.0534(8) Uani 1 1 d . . .
C6 C 0.6461(4) 0.6712(4) -0.0056(3) 0.0408(8) Uani 1 1 d . . .
N2 N 0.8288(3) 0.4649(3) -0.1195(2) 0.0424(7) Uani 1 1 d . . .
C5 C 0.5079(4) 0.7851(4) 0.0412(3) 0.0394(8) Uani 1 1 d . . .
N4 N 0.7144(3) 0.7682(3) 0.1499(2) 0.0508(7) Uani 1 1 d . . .
C3 C 0.2493(4) 0.9675(4) 0.0883(3) 0.0564(10) Uani 1 1 d . . .
H3 H 0.1428 1.0120 0.0733 0.051(3) Uiso 1 1 calc R . .
C11 C 0.8674(4) 0.3642(4) -0.2089(3) 0.0507(9) Uani 1 1 d . . .
H11 H 0.9699 0.2941 -0.2176 0.051(3) Uiso 1 1 calc R . .
C10 C 0.7633(5) 0.3584(4) -0.2895(3) 0.0572(10) Uani 1 1 d . . .
H10 H 0.7942 0.2859 -0.3508 0.051(3) Uiso 1 1 calc R . .
C4 C 0.3464(4) 0.8525(4) 0.0166(3) 0.0500(9) Uani 1 1 d . . .
H4 H 0.3080 0.8185 -0.0474 0.051(3) Uiso 1 1 calc R . .
C12 C 0.8926(4) 0.2464(4) 0.1893(3) 0.0463(9) Uani 1 1 d . . .
C9 C 0.6135(5) 0.4622(5) -0.2766(3) 0.0599(10) Uani 1 1 d . . .
H9 H 0.5411 0.4620 -0.3301 0.051(3) Uiso 1 1 calc R . .
C1 C 0.4582(4) 0.9592(4) 0.2084(3) 0.0522(9) Uani 1 1 d . . .
H1 H 0.4966 0.9951 0.2718 0.051(3) Uiso 1 1 calc R . .
C2 C 0.3059(4) 1.0211(4) 0.1848(3) 0.0560(10) Uani 1 1 d . . .
H2 H 0.2369 1.1004 0.2326 0.051(3) Uiso 1 1 calc R . .
C8 C 0.5694(4) 0.5673(4) -0.1842(3) 0.0520(9) Uani 1 1 d . . .
H8 H 0.4672 0.6378 -0.1746 0.051(3) Uiso 1 1 calc R . .
Cl1 Cl 0.79525(14) 0.53230(14) 0.40970(10) 0.0838(4) Uani 1 1 d . . .
Cl2 Cl 0.52602(13) 0.78051(14) 0.50855(10) 0.0862(4) Uani 1 1 d . . .
Cl3 Cl 0.86400(14) 0.79984(16) 0.52350(10) 0.0954(4) Uani 1 1 d . . .
C13 C 0.7350(5) 0.7344(5) 0.4389(4) 0.0711(12) Uani 1 1 d . . .
H13 H 0.740(4) 0.784(4) 0.364(3) 0.072(12) Uiso 1 1 d . . .

loop_
_atom_site_aniso_label
_atom_site_aniso_U_11
_atom_site_aniso_U_22
_atom_site_aniso_U_33
_atom_site_aniso_U_23
_atom_site_aniso_U_13
_atom_site_aniso_U_12
Fe1 0.0378(4) 0.0429(4) 0.0508(5) -0.0022(3) -0.0114(3) -0.0011(3)
S1 0.0643(6) 0.0746(8) 0.0747(7) 0.0149(6) -0.0023(5) -0.0189(6)
N1 0.0399(15) 0.0439(17) 0.0482(17) -0.0024(14) -0.0116(14) -0.0020(13)
N5 0.0411(15) 0.0406(17) 0.0458(17) -0.0006(14) -0.0072(13) -0.0021(14)
C7 0.0383(18) 0.041(2) 0.042(2) 0.0055(16) -0.0079(16) -0.0082(16)
N3 0.0500(18) 0.051(2) 0.059(2) 0.0042(17) -0.0123(16) -0.0075(16)
C6 0.0386(18) 0.037(2) 0.046(2) 0.0015(16) -0.0091(16) -0.0055(16)
N2 0.0411(15) 0.0415(17) 0.0433(17) -0.0027(14) -0.0052(13) -0.0062(13)
C5 0.0377(18) 0.0366(19) 0.044(2) 0.0034(16) -0.0063(16) -0.0091(16)
N4 0.0462(16) 0.0515(19) 0.0515(18) -0.0060(15) -0.0151(14) 0.0028(14)
C3 0.0396(19) 0.058(2) 0.067(3) 0.001(2) -0.0064(19) -0.0025(18)
C11 0.0440(19) 0.051(2) 0.052(2) -0.0041(19) -0.0011(18) -0.0043(17)
C10 0.062(2) 0.057(2) 0.052(2) -0.0115(19) -0.005(2) -0.014(2)
C4 0.042(2) 0.051(2) 0.056(2) -0.0029(18) -0.0082(17) -0.0073(18)
C12 0.0287(18) 0.050(2) 0.059(2) -0.011(2) -0.0126(17) -0.0009(17)
C9 0.067(3) 0.070(3) 0.049(2) 0.000(2) -0.0221(19) -0.020(2)
C1 0.059(2) 0.047(2) 0.047(2) -0.0047(18) -0.0058(18) -0.0057(19)
C2 0.050(2) 0.043(2) 0.066(3) -0.0058(19) 0.0035(19) 0.0020(18)
C8 0.048(2) 0.053(2) 0.055(2) -0.0030(19) -0.0124(19) -0.0054(18)
Cl1 0.0858(7) 0.0738(8) 0.0815(8) -0.0117(6) -0.0038(6) 0.0012(6)
Cl2 0.0669(7) 0.0803(8) 0.1029(9) -0.0131(7) -0.0060(6) -0.0003(6)
Cl3 0.0856(8) 0.1186(11) 0.0855(9) -0.0227(7) -0.0108(6) -0.0289(7)
C13 0.075(3) 0.076(3) 0.059(3) 0.001(2) -0.010(2) -0.008(2)

loop_
_atom_type_symbol
_atom_type_description
_atom_type_scat_dispersion_real
_atom_type_scat_dispersion_imag
_atom_type_scat_source
C C 0.0033 0.0016 'International Tables Vol C Tables 4.2.6.8 and 6.1.1.4'
H H 0.0000 0.0000 'International Tables Vol C Tables 4.2.6.8 and 6.1.1.4'
N N 0.0061 0.0033 'International Tables Vol C Tables 4.2.6.8 and 6.1.1.4'
Cl Cl 0.1484 0.1585 'International Tables Vol C Tables 4.2.6.8 and 6.1.1.4'
S S 0.1246 0.1234 'International Tables Vol C Tables 4.2.6.8 and 6.1.1.4'
Fe Fe 0.3463 0.8444 'International Tables Vol C Tables 4.2.6.8 and 6.1.1.4'

loop_
_geom_angle_atom_site_label_1
_geom_angle_atom_site_label_2
_geom_angle_atom_site_label_3
_geom_angle
_geom_angle_site_symmetry_1
_geom_angle_site_symmetry_3
_geom_angle_publ_flag
N3 Fe1 N3 180.00(11) 2_765 . ?
N3 Fe1 N2 87.39(10) 2_765 . ?
N3 Fe1 N2 92.61(10) . . ?
N3 Fe1 N2 92.61(10) 2_765 2_765 ?
N3 Fe1 N2 87.39(10) . 2_765 ?

loop_
_geom_bond_atom_site_label_1
_geom_bond_atom_site_label_2
_geom_bond_distance
_geom_bond_site_symmetry_2
_geom_bond_publ_flag
Fe1 N3 2.113(3) 2_765 ?
Fe1 N3 2.113(3) . ?
Fe1 N2 2.204(2) . ?
Fe1 N2 2.204(3) 2_765 ?
Fe1 N1 2.211(2) . ?
Fe1 N1 2.211(2) 2_765 ?
S1 C12 1.626(4) . ?
N1 N4 1.318(3) . ?
N1 C6 1.348(4) . ?
N5 N4 1.360(3) . ?
N5 C5 1.370(4) . ?
N5 C1 1.377(4) . ?
C7 N2 1.357(4) . ?
C7 C8 1.379(4) . ?
C7 C6 1.454(4) . ?
N3 C12 1.155(4) . ?
C6 C5 1.397(4) . ?
N2 C11 1.330(4) . ?
C5 C4 1.418(4) . ?
C3 C4 1.355(4) . ?
C3 C2 1.405(5) . ?
C3 H3 0.9300 . ?
C11 C10 1.379(5) . ?
C11 H11 0.9300 . ?
C10 C9 1.365(5) . ?
C10 H10 0.9300 . ?
C4 H4 0.9300 . ?
C9 C8 1.379(5) . ?
C9 H9 0.9300 . ?
C1 C2 1.336(5) . ?
C1 H1 0.9300 . ?
C2 H2 0.9300 . ?
C8 H8 0.9300 . ?
Cl1 C13 1.739(4) . ?
Cl2 C13 1.777(4) . ?
Cl3 C13 1.743(5) . ?
C13 H13 0.97(4) . ?
